data_4129436
loop_
_publ_author_name
'Holthausen, Michael H.'
'Bayne, Julia M.'
'Mallov, Ian'
'Dobrovetsky, Roman'
'Stephan, Douglas W.'

_publ_section_title
;
 1,2-Diphosphonium dication: a strong P-based Lewis acid in frustrated
 lewis pair (FLP)-activations of B-H, Si-H, C-H, and H-H bonds.
;
_journal_issue 23
_journal_name_full 'Journal of the American Chemical Society'
_journal_page_first 7298
_journal_page_last 7301
_journal_paper_doi 10.1021/jacs.5b04109
_journal_volume 137
_journal_year 2015
_chemical_formula_moiety 'C24 B F20, C18 H42 P Si'
_chemical_formula_sum 'C42 H42 B F20 P Si'
_chemical_formula_weight 996.63
_space_group_IT_number 2
_space_group_name_Hall '-P 1'
_space_group_name_H-M_alt 'P -1'
_symmetry_cell_setting triclinic
_symmetry_space_group_name_Hall '-P 1'
_symmetry_space_group_name_H-M 'P -1'
_atom_sites_solution_hydrogens geom
_atom_sites_solution_primary direct
_atom_sites_solution_secondary difmap
_audit_creation_method SHELXL-97
_cell_angle_alpha 91.75(2)
_cell_angle_beta 93.43(2)
_cell_angle_gamma 100.84(2)
_cell_formula_units_Z 2
_cell_length_a 10.630(7)
_cell_length_b 14.322(9)
_cell_length_c 14.665(11)
_cell_measurement_temperature 254(2)
_cell_volume 2187(3)
_computing_structure_refinement 'SHELXL-97 (Sheldrick, 1997)'
_diffrn_ambient_temperature 254(2)
_diffrn_measured_fraction_theta_full 0.986
_diffrn_measured_fraction_theta_max 0.986
_diffrn_radiation_monochromator graphite
_diffrn_radiation_source 'fine-focus sealed tube'
_diffrn_radiation_type MoK\a
_diffrn_radiation_wavelength 0.71073
_diffrn_reflns_av_R_equivalents 0.0307
_diffrn_reflns_av_sigmaI/netI 0.0290
_diffrn_reflns_limit_h_max 13
_diffrn_reflns_limit_h_min -13
_diffrn_reflns_limit_k_max 18
_diffrn_reflns_limit_k_min -18
_diffrn_reflns_limit_l_max 19
_diffrn_reflns_limit_l_min -19
_diffrn_reflns_number 32243
_diffrn_reflns_theta_full 27.50
_diffrn_reflns_theta_max 27.50
_diffrn_reflns_theta_min 1.39
_exptl_absorpt_coefficient_mu 0.207
_exptl_absorpt_correction_T_max 0.7461
_exptl_absorpt_correction_T_min 0.6772
_exptl_absorpt_correction_type multi-scan
_exptl_absorpt_process_details SADABS
_exptl_crystal_colour colourless
_exptl_crystal_density_diffrn 1.514
_exptl_crystal_density_method 'not measured'
_exptl_crystal_description block
_exptl_crystal_F_000 1016
_exptl_crystal_size_max 0.10
_exptl_crystal_size_mid 0.10
_exptl_crystal_size_min 0.10
_refine_diff_density_max 0.344
_refine_diff_density_min -0.380
_refine_diff_density_rms 0.069
_refine_ls_extinction_method none
_refine_ls_goodness_of_fit_ref 1.052
_refine_ls_hydrogen_treatment constr
_refine_ls_matrix_type full
_refine_ls_number_parameters 595
_refine_ls_number_reflns 9890
_refine_ls_number_restraints 0
_refine_ls_restrained_S_all 1.052
_refine_ls_R_factor_all 0.0596
_refine_ls_R_factor_gt 0.0446
_refine_ls_shift/su_max 0.001
_refine_ls_shift/su_mean 0.000
_refine_ls_structure_factor_coef Fsqd
_refine_ls_weighting_details 'calc w=1/[\s^2^(Fo^2^)+(0.0784P)^2^+1.0350P] where P=(Fo^2^+2Fc^2^)/3'
_refine_ls_weighting_scheme calc
_refine_ls_wR_factor_gt 0.1373
_refine_ls_wR_factor_ref 0.1520
_reflns_number_gt 7622
_reflns_number_total 9890
_reflns_threshold_expression >2sigma(I)
_cod_data_source_file 6.cif
_cod_data_source_block 6
_cod_database_code 4129436

loop_
_symmetry_equiv_pos_as_xyz
'x, y, z'
'-x, -y, -z'

loop_
_atom_site_label
_atom_site_type_symbol
_atom_site_fract_x
_atom_site_fract_y
_atom_site_fract_z
_atom_site_U_iso_or_equiv
_atom_site_adp_type
_atom_site_occupancy
_atom_site_symmetry_multiplicity
_atom_site_calc_flag
_atom_site_refinement_flags
C1 C 0.9683(2) 0.21612(17) 0.37562(15) 0.0424(5) Uani 1 1 d .
C2 C 0.9280(3) 0.1086(2) 0.38887(18) 0.0558(6) Uani 1 1 d .
H2A H 1.0025 0.0828 0.4064 0.084 Uiso 1 1 calc R
H2B H 0.8881 0.0777 0.3326 0.084 Uiso 1 1 calc R
H2C H 0.8683 0.0984 0.4358 0.084 Uiso 1 1 calc R
C3 C 1.0213(3) 0.2653(2) 0.46765(16) 0.0588(7) Uani 1 1 d .
H3A H 0.9552 0.2563 0.5102 0.088 Uiso 1 1 calc R
H3B H 1.0495 0.3321 0.4598 0.088 Uiso 1 1 calc R
H3C H 1.0924 0.2384 0.4908 0.088 Uiso 1 1 calc R
C4 C 0.8481(2) 0.2560(2) 0.34772(19) 0.0563(7) Uani 1 1 d .
H4A H 0.7856 0.2403 0.3922 0.085 Uiso 1 1 calc R
H4B H 0.8128 0.2287 0.2890 0.085 Uiso 1 1 calc R
H4C H 0.8707 0.3239 0.3446 0.085 Uiso 1 1 calc R
C5 C 1.0382(2) 0.15948(16) 0.18143(15) 0.0433(5) Uani 1 1 d .
C6 C 0.8940(3) 0.1485(2) 0.15586(18) 0.0568(6) Uani 1 1 d .
H6A H 0.8725 0.2102 0.1492 0.085 Uiso 1 1 calc R
H6B H 0.8464 0.1164 0.2031 0.085 Uiso 1 1 calc R
H6C H 0.8727 0.1119 0.0992 0.085 Uiso 1 1 calc R
C7 C 1.1079(3) 0.2017(2) 0.10005(16) 0.0554(6) Uani 1 1 d .
H7A H 1.0831 0.1596 0.0472 0.083 Uiso 1 1 calc R
H7B H 1.1989 0.2097 0.1134 0.083 Uiso 1 1 calc R
H7C H 1.0857 0.2624 0.0883 0.083 Uiso 1 1 calc R
C8 C 1.0663(3) 0.05913(19) 0.1953(2) 0.0619(7) Uani 1 1 d .
H8A H 1.0392 0.0201 0.1407 0.093 Uiso 1 1 calc R
H8B H 1.0206 0.0314 0.2454 0.093 Uiso 1 1 calc R
H8C H 1.1568 0.0632 0.2085 0.093 Uiso 1 1 calc R
C9 C 1.2551(2) 0.23304(19) 0.33344(17) 0.0476(5) Uani 1 1 d .
C10 C 1.3144(3) 0.3242(2) 0.3914(2) 0.0629(7) Uani 1 1 d .
H10A H 1.3974 0.3184 0.4175 0.094 Uiso 1 1 calc R
H10B H 1.2597 0.3329 0.4394 0.094 Uiso 1 1 calc R
H10C H 1.3230 0.3780 0.3532 0.094 Uiso 1 1 calc R
C11 C 1.2538(3) 0.1463(2) 0.3926(2) 0.0676(8) Uani 1 1 d .
H11A H 1.2177 0.0894 0.3567 0.101 Uiso 1 1 calc R
H11B H 1.2029 0.1517 0.4437 0.101 Uiso 1 1 calc R
H11C H 1.3400 0.1437 0.4144 0.101 Uiso 1 1 calc R
C12 C 1.3447(3) 0.2235(3) 0.2571(2) 0.0680(8) Uani 1 1 d .
H12A H 1.4289 0.2213 0.2835 0.102 Uiso 1 1 calc R
H12B H 1.3493 0.2771 0.2190 0.102 Uiso 1 1 calc R
H12C H 1.3122 0.1660 0.2210 0.102 Uiso 1 1 calc R
C13 C 1.2460(3) 0.4495(3) 0.1862(2) 0.0670(8) Uani 1 1 d .
H13A H 1.2838 0.5101 0.2169 0.080 Uiso 1 1 calc R
H13B H 1.3042 0.4064 0.1999 0.080 Uiso 1 1 calc R
C14 C 1.2464(4) 0.4636(4) 0.0906(2) 0.1169(19) Uani 1 1 d .
H14A H 1.3325 0.4875 0.0748 0.175 Uiso 1 1 calc R
H14B H 1.1932 0.5087 0.0748 0.175 Uiso 1 1 calc R
H14C H 1.2137 0.4042 0.0577 0.175 Uiso 1 1 calc R
C15 C 0.9504(2) 0.4035(2) 0.16213(19) 0.0552(6) Uani 1 1 d .
H15A H 0.9599 0.3691 0.1058 0.066 Uiso 1 1 calc R
H15B H 0.8752 0.3695 0.1895 0.066 Uiso 1 1 calc R
C16 C 0.9277(4) 0.5019(3) 0.1393(3) 0.0851(11) Uani 1 1 d .
H16A H 0.8526 0.4961 0.0982 0.128 Uiso 1 1 calc R
H16B H 1.0007 0.5358 0.1108 0.128 Uiso 1 1 calc R
H16C H 0.9154 0.5360 0.1944 0.128 Uiso 1 1 calc R
C17 C 1.0899(4) 0.4809(2) 0.3469(2) 0.0715(8) Uani 1 1 d .
H17A H 1.0048 0.4650 0.3694 0.086 Uiso 1 1 calc R
H17B H 1.1502 0.4652 0.3937 0.086 Uiso 1 1 calc R
C18 C 1.1210(6) 0.5877(3) 0.3347(4) 0.137(2) Uani 1 1 d .
H18A H 1.1163 0.6207 0.3920 0.205 Uiso 1 1 calc R
H18B H 1.0603 0.6048 0.2902 0.205 Uiso 1 1 calc R
H18C H 1.2061 0.6050 0.3142 0.205 Uiso 1 1 calc R
C19 C 0.81649(19) 0.78798(14) 0.22844(13) 0.0336(4) Uani 1 1 d .
C20 C 0.8871(2) 0.75599(16) 0.16195(14) 0.0380(4) Uani 1 1 d .
C21 C 1.0183(2) 0.77154(19) 0.16468(17) 0.0487(6) Uani 1 1 d .
C22 C 1.0876(2) 0.81985(19) 0.23851(19) 0.0527(6) Uani 1 1 d .
C23 C 1.0241(2) 0.85211(17) 0.30731(17) 0.0468(5) Uani 1 1 d .
C24 C 0.8923(2) 0.83617(15) 0.30148(14) 0.0385(4) Uani 1 1 d .
C25 C 0.64040(18) 0.64006(15) 0.22869(13) 0.0341(4) Uani 1 1 d .
C26 C 0.60283(19) 0.56820(16) 0.16163(15) 0.0386(4) Uani 1 1 d .
C27 C 0.5977(2) 0.47219(17) 0.17582(19) 0.0481(6) Uani 1 1 d .
C28 C 0.6338(2) 0.44403(17) 0.2588(2) 0.0537(6) Uani 1 1 d .
C29 C 0.6751(2) 0.51220(19) 0.32795(19) 0.0531(6) Uani 1 1 d .
C30 C 0.6773(2) 0.60625(16) 0.31100(15) 0.0421(5) Uani 1 1 d .
C31 C 0.59739(19) 0.78837(15) 0.12087(13) 0.0342(4) Uani 1 1 d .
C32 C 0.4697(2) 0.75293(17) 0.09401(15) 0.0415(5) Uani 1 1 d .
C33 C 0.4080(2) 0.7770(2) 0.01633(17) 0.0546(6) Uani 1 1 d .
C34 C 0.4723(3) 0.8437(2) -0.03733(17) 0.0613(8) Uani 1 1 d .
C35 C 0.5968(3) 0.8848(2) -0.01250(16) 0.0520(6) Uani 1 1 d .
C36 C 0.6565(2) 0.85665(16) 0.06484(14) 0.0392(5) Uani 1 1 d .
C37 C 0.58298(19) 0.80998(15) 0.29298(13) 0.0354(4) Uani 1 1 d .
C38 C 0.5998(2) 0.90891(16) 0.29724(14) 0.0388(4) Uani 1 1 d .
C39 C 0.5322(2) 0.96120(17) 0.34949(16) 0.0455(5) Uani 1 1 d .
C40 C 0.4411(2) 0.91375(19) 0.40192(15) 0.0469(5) Uani 1 1 d .
C41 C 0.4201(2) 0.8174(2) 0.40102(15) 0.0482(6) Uani 1 1 d .
C42 C 0.4896(2) 0.76700(17) 0.34725(15) 0.0424(5) Uani 1 1 d .
B1 B 0.6590(2) 0.75690(16) 0.21794(14) 0.0317(4) Uani 1 1 d .
F1 F 0.82474(12) 0.70600(10) 0.08790(8) 0.0462(3) Uani 1 1 d .
F2 F 1.07813(15) 0.73840(14) 0.09609(12) 0.0723(5) Uani 1 1 d .
F3 F 1.21613(14) 0.83711(16) 0.24245(15) 0.0826(6) Uani 1 1 d .
F4 F 1.09108(15) 0.90125(12) 0.37976(11) 0.0664(5) Uani 1 1 d .
F5 F 0.83893(14) 0.87081(10) 0.37317(9) 0.0487(3) Uani 1 1 d .
F6 F 0.56966(13) 0.58813(10) 0.07640(9) 0.0500(3) Uani 1 1 d .
F7 F 0.56066(17) 0.40622(12) 0.10761(13) 0.0723(5) Uani 1 1 d .
F8 F 0.63200(17) 0.35139(11) 0.27310(16) 0.0812(6) Uani 1 1 d .
F9 F 0.7125(2) 0.48580(14) 0.41071(14) 0.0822(6) Uani 1 1 d .
F10 F 0.72035(16) 0.66983(11) 0.38159(9) 0.0573(4) Uani 1 1 d .
F11 F 0.39940(12) 0.68976(11) 0.14558(10) 0.0518(3) Uani 1 1 d .
F12 F 0.28570(14) 0.73516(17) -0.00773(12) 0.0811(6) Uani 1 1 d .
F13 F 0.41414(19) 0.8694(2) -0.11314(13) 0.0982(7) Uani 1 1 d .
F14 F 0.66115(17) 0.95262(14) -0.06299(11) 0.0727(5) Uani 1 1 d .
F15 F 0.77922(13) 0.90155(10) 0.08298(9) 0.0478(3) Uani 1 1 d .
F16 F 0.68818(14) 0.96015(9) 0.24730(9) 0.0487(3) Uani 1 1 d .
F17 F 0.55447(17) 1.05736(11) 0.34904(12) 0.0651(4) Uani 1 1 d .
F18 F 0.37222(15) 0.96275(13) 0.45263(11) 0.0654(4) Uani 1 1 d .
F19 F 0.32995(17) 0.76984(14) 0.45134(12) 0.0738(5) Uani 1 1 d .
F20 F 0.45704(15) 0.67097(11) 0.34877(11) 0.0608(4) Uani 1 1 d .
Si1 Si 1.09455(6) 0.40359(4) 0.24159(4) 0.04030(15) Uani 1 1 d .
P1 P 1.08892(5) 0.24379(4) 0.28570(3) 0.03173(13) Uani 1 1 d .

loop_
_atom_site_aniso_label
_atom_site_aniso_U_11
_atom_site_aniso_U_22
_atom_site_aniso_U_33
_atom_site_aniso_U_23
_atom_site_aniso_U_13
_atom_site_aniso_U_12
C1 0.0411(11) 0.0500(13) 0.0382(11) 0.0142(9) 0.0097(8) 0.0094(10)
C2 0.0584(15) 0.0572(15) 0.0503(13) 0.0219(11) 0.0104(11) 0.0020(12)
C3 0.0760(18) 0.0665(17) 0.0358(12) 0.0065(11) 0.0119(11) 0.0153(14)
C4 0.0417(12) 0.0736(18) 0.0596(15) 0.0193(13) 0.0193(11) 0.0185(12)
C5 0.0531(13) 0.0385(12) 0.0363(10) 0.0015(8) 0.0031(9) 0.0034(10)
C6 0.0562(15) 0.0569(16) 0.0488(14) 0.0046(11) -0.0100(11) -0.0073(12)
C7 0.0753(17) 0.0534(15) 0.0378(12) 0.0017(10) 0.0146(11) 0.0096(13)
C8 0.083(2) 0.0391(13) 0.0641(16) 0.0012(11) 0.0104(14) 0.0108(13)
C9 0.0355(11) 0.0560(14) 0.0530(13) 0.0129(11) -0.0030(9) 0.0129(10)
C10 0.0476(14) 0.077(2) 0.0586(16) 0.0095(14) -0.0145(12) 0.0025(13)
C11 0.0560(16) 0.075(2) 0.0775(19) 0.0304(16) -0.0052(13) 0.0266(15)
C12 0.0373(13) 0.085(2) 0.085(2) 0.0082(16) 0.0133(13) 0.0164(13)
C13 0.0466(14) 0.079(2) 0.0713(18) 0.0310(15) 0.0084(12) -0.0053(13)
C14 0.077(2) 0.189(5) 0.0553(19) 0.001(2) 0.0231(17) -0.055(3)
C15 0.0424(12) 0.0641(16) 0.0629(15) 0.0273(13) 0.0054(11) 0.0150(12)
C16 0.083(2) 0.091(3) 0.096(2) 0.044(2) 0.0126(19) 0.046(2)
C17 0.093(2) 0.0470(16) 0.076(2) -0.0087(14) 0.0102(17) 0.0175(15)
C18 0.184(6) 0.057(2) 0.160(5) -0.023(3) 0.002(4) 0.007(3)
C19 0.0338(10) 0.0327(10) 0.0335(9) 0.0072(7) 0.0005(7) 0.0040(8)
C20 0.0353(10) 0.0415(11) 0.0380(10) 0.0078(8) 0.0029(8) 0.0079(9)
C21 0.0388(11) 0.0562(14) 0.0556(13) 0.0165(11) 0.0109(10) 0.0157(10)
C22 0.0296(10) 0.0569(15) 0.0709(16) 0.0229(12) -0.0048(10) 0.0056(10)
C23 0.0427(12) 0.0413(12) 0.0515(13) 0.0151(10) -0.0161(10) -0.0008(10)
C24 0.0424(11) 0.0347(11) 0.0364(10) 0.0086(8) -0.0049(8) 0.0038(9)
C25 0.0286(9) 0.0381(11) 0.0352(10) 0.0011(8) 0.0036(7) 0.0050(8)
C26 0.0285(9) 0.0437(12) 0.0437(11) -0.0041(9) 0.0028(8) 0.0079(8)
C27 0.0326(11) 0.0393(12) 0.0705(16) -0.0109(11) 0.0013(10) 0.0044(9)
C28 0.0352(11) 0.0353(12) 0.0904(19) 0.0097(12) 0.0029(12) 0.0057(9)
C29 0.0449(13) 0.0513(15) 0.0630(15) 0.0200(12) -0.0023(11) 0.0083(11)
C30 0.0401(11) 0.0411(12) 0.0425(11) 0.0039(9) -0.0004(9) 0.0014(9)
C31 0.0342(10) 0.0418(11) 0.0285(9) -0.0017(8) 0.0028(7) 0.0123(8)
C32 0.0343(10) 0.0545(14) 0.0380(11) -0.0013(9) 0.0040(8) 0.0141(9)
C33 0.0341(11) 0.088(2) 0.0450(12) -0.0012(12) -0.0039(9) 0.0242(12)
C34 0.0510(14) 0.102(2) 0.0398(12) 0.0133(13) -0.0032(10) 0.0386(15)
C35 0.0576(14) 0.0688(17) 0.0378(11) 0.0172(11) 0.0116(10) 0.0276(13)
C36 0.0387(11) 0.0476(12) 0.0343(10) 0.0025(8) 0.0039(8) 0.0152(9)
C37 0.0352(10) 0.0412(11) 0.0286(9) -0.0030(8) 0.0015(7) 0.0054(8)
C38 0.0397(11) 0.0417(12) 0.0344(10) -0.0008(8) 0.0001(8) 0.0072(9)
C39 0.0480(12) 0.0457(13) 0.0435(12) -0.0082(9) -0.0054(9) 0.0151(10)
C40 0.0409(11) 0.0626(15) 0.0390(11) -0.0160(10) -0.0015(9) 0.0190(11)
C41 0.0406(12) 0.0647(16) 0.0384(11) -0.0056(10) 0.0113(9) 0.0066(11)
C42 0.0426(11) 0.0439(12) 0.0396(11) -0.0038(9) 0.0083(9) 0.0042(9)
B1 0.0318(10) 0.0350(11) 0.0279(10) 0.0002(8) 0.0018(8) 0.0050(9)
F1 0.0432(7) 0.0590(8) 0.0373(6) -0.0036(6) 0.0070(5) 0.0118(6)
F2 0.0468(8) 0.1006(14) 0.0773(11) 0.0104(10) 0.0250(8) 0.0262(9)
F3 0.0301(7) 0.1074(15) 0.1076(15) 0.0251(12) -0.0072(8) 0.0067(8)
F4 0.0570(9) 0.0626(10) 0.0681(10) 0.0104(8) -0.0312(8) -0.0083(7)
F5 0.0563(8) 0.0498(8) 0.0368(6) -0.0036(5) -0.0076(6) 0.0064(6)
F6 0.0529(8) 0.0562(8) 0.0393(7) -0.0122(6) -0.0037(6) 0.0109(6)
F7 0.0693(10) 0.0476(9) 0.0960(13) -0.0290(8) -0.0077(9) 0.0104(8)
F8 0.0598(10) 0.0388(8) 0.1448(18) 0.0211(10) -0.0065(10) 0.0101(7)
F9 0.0896(13) 0.0732(12) 0.0824(12) 0.0377(10) -0.0145(10) 0.0125(10)
F10 0.0759(10) 0.0563(9) 0.0341(7) 0.0051(6) -0.0106(6) 0.0021(7)
F11 0.0331(6) 0.0673(9) 0.0537(8) 0.0036(7) 0.0056(5) 0.0055(6)
F12 0.0348(7) 0.1417(18) 0.0662(10) 0.0055(11) -0.0112(7) 0.0199(9)
F13 0.0719(12) 0.174(2) 0.0601(10) 0.0444(12) -0.0087(9) 0.0518(13)
F14 0.0772(11) 0.0945(13) 0.0558(9) 0.0383(9) 0.0170(8) 0.0309(10)
F15 0.0462(7) 0.0508(8) 0.0449(7) 0.0118(6) 0.0040(5) 0.0037(6)
F16 0.0564(8) 0.0397(7) 0.0493(7) 0.0047(6) 0.0098(6) 0.0046(6)
F17 0.0788(11) 0.0448(8) 0.0753(10) -0.0081(7) 0.0054(8) 0.0229(8)
F18 0.0570(9) 0.0839(12) 0.0609(9) -0.0233(8) 0.0074(7) 0.0308(8)
F19 0.0659(10) 0.0850(12) 0.0694(10) -0.0066(9) 0.0395(8) 0.0025(9)
F20 0.0664(9) 0.0464(8) 0.0691(10) 0.0019(7) 0.0352(8) 0.0001(7)
Si1 0.0397(3) 0.0358(3) 0.0464(3) 0.0101(2) 0.0060(2) 0.0075(2)
P1 0.0303(2) 0.0345(3) 0.0312(2) 0.00694(19) 0.00295(18) 0.0072(2)

loop_
_atom_type_symbol
_atom_type_description
_atom_type_scat_dispersion_real
_atom_type_scat_dispersion_imag
_atom_type_scat_source
C C 0.0033 0.0016 'International Tables Vol C Tables 4.2.6.8 and 6.1.1.4'
H H 0.0000 0.0000 'International Tables Vol C Tables 4.2.6.8 and 6.1.1.4'
B B 0.0013 0.0007 'International Tables Vol C Tables 4.2.6.8 and 6.1.1.4'
F F 0.0171 0.0103 'International Tables Vol C Tables 4.2.6.8 and 6.1.1.4'
Si Si 0.0817 0.0704 'International Tables Vol C Tables 4.2.6.8 and 6.1.1.4'
P P 0.1023 0.0942 'International Tables Vol C Tables 4.2.6.8 and 6.1.1.4'

loop_
_geom_angle_atom_site_label_1
_geom_angle_atom_site_label_2
_geom_angle_atom_site_label_3
_geom_angle
C3 C1 C4 106.3(2)
C3 C1 C2 108.7(2)
C4 C1 C2 108.6(2)
C3 C1 P1 111.01(18)
C4 C1 P1 109.24(15)
C2 C1 P1 112.70(17)
C1 C2 H2A 109.5
C1 C2 H2B 109.5
H2A C2 H2B 109.5
C1 C2 H2C 109.5
H2A C2 H2C 109.5
H2B C2 H2C 109.5
C1 C3 H3A 109.5
C1 C3 H3B 109.5
H3A C3 H3B 109.5
C1 C3 H3C 109.5
H3A C3 H3C 109.5
H3B C3 H3C 109.5
C1 C4 H4A 109.5
C1 C4 H4B 109.5
H4A C4 H4B 109.5
C1 C4 H4C 109.5
H4A C4 H4C 109.5
H4B C4 H4C 109.5
C7 C5 C6 106.9(2)
C7 C5 C8 109.1(2)
C6 C5 C8 107.4(2)
C7 C5 P1 108.85(17)
C6 C5 P1 111.13(17)
C8 C5 P1 113.27(18)
C5 C6 H6A 109.5
C5 C6 H6B 109.5
H6A C6 H6B 109.5
C5 C6 H6C 109.5
H6A C6 H6C 109.5
H6B C6 H6C 109.5
C5 C7 H7A 109.5
C5 C7 H7B 109.5
H7A C7 H7B 109.5
C5 C7 H7C 109.5
H7A C7 H7C 109.5
H7B C7 H7C 109.5
C5 C8 H8A 109.5
C5 C8 H8B 109.5
H8A C8 H8B 109.5
C5 C8 H8C 109.5
H8A C8 H8C 109.5
H8B C8 H8C 109.5
C12 C9 C11 106.8(2)
C12 C9 C10 107.3(2)
C11 C9 C10 109.2(2)
C12 C9 P1 111.61(19)
C11 C9 P1 112.75(18)
C10 C9 P1 108.97(18)
C9 C10 H10A 109.5
C9 C10 H10B 109.5
H10A C10 H10B 109.5
C9 C10 H10C 109.5
H10A C10 H10C 109.5
H10B C10 H10C 109.5
C9 C11 H11A 109.5
C9 C11 H11B 109.5
H11A C11 H11B 109.5
C9 C11 H11C 109.5
H11A C11 H11C 109.5
H11B C11 H11C 109.5
C9 C12 H12A 109.5
C9 C12 H12B 109.5
H12A C12 H12B 109.5
C9 C12 H12C 109.5
H12A C12 H12C 109.5
H12B C12 H12C 109.5
C14 C13 Si1 121.5(2)
C14 C13 H13A 107.0
Si1 C13 H13A 107.0
C14 C13 H13B 107.0
Si1 C13 H13B 107.0
H13A C13 H13B 106.7
C13 C14 H14A 109.5
C13 C14 H14B 109.5
H14A C14 H14B 109.5
C13 C14 H14C 109.5
H14A C14 H14C 109.5
H14B C14 H14C 109.5
C16 C15 Si1 114.3(2)
C16 C15 H15A 108.7
Si1 C15 H15A 108.7
C16 C15 H15B 108.7
Si1 C15 H15B 108.7
H15A C15 H15B 107.6
C15 C16 H16A 109.5
C15 C16 H16B 109.5
H16A C16 H16B 109.5
C15 C16 H16C 109.5
H16A C16 H16C 109.5
H16B C16 H16C 109.5
C18 C17 Si1 115.8(3)
C18 C17 H17A 108.3
Si1 C17 H17A 108.3
C18 C17 H17B 108.3
Si1 C17 H17B 108.3
H17A C17 H17B 107.4
C17 C18 H18A 109.5
C17 C18 H18B 109.5
H18A C18 H18B 109.5
C17 C18 H18C 109.5
H18A C18 H18C 109.5
H18B C18 H18C 109.5
C24 C19 C20 113.07(19)
C24 C19 B1 128.03(18)
C20 C19 B1 118.59(18)
F1 C20 C21 116.1(2)
F1 C20 C19 119.11(18)
C21 C20 C19 124.8(2)
F2 C21 C22 120.3(2)
F2 C21 C20 120.4(2)
C22 C21 C20 119.3(2)
F3 C22 C23 120.5(3)
F3 C22 C21 120.5(3)
C23 C22 C21 119.0(2)
F4 C23 C22 119.7(2)
F4 C23 C24 120.3(2)
C22 C23 C24 120.0(2)
F5 C24 C23 115.3(2)
F5 C24 C19 120.88(19)
C23 C24 C19 123.8(2)
C30 C25 C26 112.5(2)
C30 C25 B1 118.84(18)
C26 C25 B1 128.34(19)
F6 C26 C25 120.9(2)
F6 C26 C27 114.8(2)
C25 C26 C27 124.3(2)
F7 C27 C28 118.8(2)
F7 C27 C26 121.2(2)
C28 C27 C26 119.9(2)
F8 C28 C27 120.6(3)
F8 C28 C29 120.7(3)
C27 C28 C29 118.7(2)
F9 C29 C30 121.0(3)
F9 C29 C28 119.6(2)
C30 C29 C28 119.4(2)
F10 C30 C29 116.5(2)
F10 C30 C25 118.4(2)
C29 C30 C25 125.2(2)
C36 C31 C32 113.67(19)
C36 C31 B1 126.30(19)
C32 C31 B1 119.64(18)
F11 C32 C33 116.1(2)
F11 C32 C31 119.56(19)
C33 C32 C31 124.4(2)
F12 C33 C34 120.1(2)
F12 C33 C32 120.7(3)
C34 C33 C32 119.1(2)
F13 C34 C33 120.5(3)
F13 C34 C35 120.0(3)
C33 C34 C35 119.5(2)
F14 C35 C34 120.6(2)
F14 C35 C36 119.9(2)
C34 C35 C36 119.5(2)
F15 C36 C35 114.7(2)
F15 C36 C31 121.61(18)
C35 C36 C31 123.7(2)
C42 C37 C38 113.13(19)
C42 C37 B1 126.89(19)
C38 C37 B1 119.51(18)
F16 C38 C39 115.4(2)
F16 C38 C37 119.41(18)
C39 C38 C37 125.2(2)
F17 C39 C40 120.3(2)
F17 C39 C38 121.2(2)
C40 C39 C38 118.5(2)
F18 C40 C41 120.8(2)
F18 C40 C39 119.8(2)
C41 C40 C39 119.3(2)
F19 C41 C40 119.9(2)
F19 C41 C42 119.4(2)
C40 C41 C42 120.7(2)
F20 C42 C37 121.13(19)
F20 C42 C41 115.6(2)
C37 C42 C41 123.2(2)
C31 B1 C19 112.53(16)
C31 B1 C37 101.51(16)
C19 B1 C37 114.74(16)
C31 B1 C25 114.35(16)
C19 B1 C25 100.86(15)
C37 B1 C25 113.45(16)
C13 Si1 C15 111.39(14)
C13 Si1 C17 108.11(17)
C15 Si1 C17 110.45(16)
C13 Si1 P1 110.54(12)
C15 Si1 P1 107.56(9)
C17 Si1 P1 108.77(12)
C1 P1 C9 110.51(11)
C1 P1 C5 109.80(11)
C9 P1 C5 110.23(12)
C1 P1 Si1 108.50(8)
C9 P1 Si1 108.60(9)
C5 P1 Si1 109.15(9)

loop_
_geom_bond_atom_site_label_1
_geom_bond_atom_site_label_2
_geom_bond_distance
C1 C3 1.529(4)
C1 C4 1.534(3)
C1 C2 1.540(4)
C1 P1 1.893(2)
C2 H2A 0.9600
C2 H2B 0.9600
C2 H2C 0.9600
C3 H3A 0.9600
C3 H3B 0.9600
C3 H3C 0.9600
C4 H4A 0.9600
C4 H4B 0.9600
C4 H4C 0.9600
C5 C7 1.524(3)
C5 C6 1.533(4)
C5 C8 1.539(4)
C5 P1 1.905(2)
C6 H6A 0.9600
C6 H6B 0.9600
C6 H6C 0.9600
C7 H7A 0.9600
C7 H7B 0.9600
C7 H7C 0.9600
C8 H8A 0.9600
C8 H8B 0.9600
C8 H8C 0.9600
C9 C12 1.532(4)
C9 C11 1.535(4)
C9 C10 1.543(4)
C9 P1 1.896(3)
C10 H10A 0.9600
C10 H10B 0.9600
C10 H10C 0.9600
C11 H11A 0.9600
C11 H11B 0.9600
C11 H11C 0.9600
C12 H12A 0.9600
C12 H12B 0.9600
C12 H12C 0.9600
C13 C14 1.423(5)
C13 Si1 1.864(3)
C13 H13A 0.9700
C13 H13B 0.9700
C14 H14A 0.9600
C14 H14B 0.9600
C14 H14C 0.9600
C15 C16 1.517(4)
C15 Si1 1.868(3)
C15 H15A 0.9700
C15 H15B 0.9700
C16 H16A 0.9600
C16 H16B 0.9600
C16 H16C 0.9600
C17 C18 1.522(6)
C17 Si1 1.881(3)
C17 H17A 0.9700
C17 H17B 0.9700
C18 H18A 0.9600
C18 H18B 0.9600
C18 H18C 0.9600
C19 C24 1.384(3)
C19 C20 1.383(3)
C19 B1 1.646(3)
C20 F1 1.348(3)
C20 C21 1.368(3)
C21 F2 1.343(3)
C21 C22 1.364(4)
C22 F3 1.339(3)
C22 C23 1.363(4)
C23 F4 1.344(3)
C23 C24 1.374(3)
C24 F5 1.348(3)
C25 C30 1.377(3)
C25 C26 1.386(3)
C25 B1 1.661(3)
C26 F6 1.332(3)
C26 C27 1.388(3)
C27 F7 1.343(3)
C27 C28 1.351(4)
C28 F8 1.346(3)
C28 C29 1.378(4)
C29 F9 1.342(3)
C29 C30 1.373(4)
C30 F10 1.356(3)
C31 C36 1.380(3)
C31 C32 1.385(3)
C31 B1 1.642(3)
C32 F11 1.343(3)
C32 C33 1.366(3)
C33 F12 1.346(3)
C33 C34 1.365(4)
C34 F13 1.335(3)
C34 C35 1.367(4)
C35 F14 1.347(3)
C35 C36 1.374(3)
C36 F15 1.349(3)
C37 C42 1.375(3)
C37 C38 1.393(3)
C37 B1 1.652(3)
C38 F16 1.347(3)
C38 C39 1.377(3)
C39 F17 1.353(3)
C39 C40 1.365(4)
C40 F18 1.345(3)
C40 C41 1.355(4)
C41 F19 1.340(3)
C41 C42 1.387(3)
C42 F20 1.355(3)
Si1 P1 2.3882(17)

loop_
_geom_torsion_atom_site_label_1
_geom_torsion_atom_site_label_2
_geom_torsion_atom_site_label_3
_geom_torsion_atom_site_label_4
_geom_torsion
C24 C19 C20 F1 178.55(18)
B1 C19 C20 F1 4.4(3)
C24 C19 C20 C21 -1.8(3)
B1 C19 C20 C21 -176.0(2)
F1 C20 C21 F2 0.4(3)
C19 C20 C21 F2 -179.2(2)
F1 C20 C21 C22 -178.6(2)
C19 C20 C21 C22 1.8(4)
F2 C21 C22 F3 1.8(4)
C20 C21 C22 F3 -179.2(2)
F2 C21 C22 C23 -179.6(2)
C20 C21 C22 C23 -0.6(4)
F3 C22 C23 F4 -0.3(4)
C21 C22 C23 F4 -178.8(2)
F3 C22 C23 C24 178.3(2)
C21 C22 C23 C24 -0.3(4)
F4 C23 C24 F5 -1.6(3)
C22 C23 C24 F5 179.9(2)
F4 C23 C24 C19 178.67(19)
C22 C23 C24 C19 0.1(3)
C20 C19 C24 F5 -178.87(18)
B1 C19 C24 F5 -5.4(3)
C20 C19 C24 C23 0.9(3)
B1 C19 C24 C23 174.3(2)
C30 C25 C26 F6 -176.84(18)
B1 C25 C26 F6 -3.5(3)
C30 C25 C26 C27 2.4(3)
B1 C25 C26 C27 175.7(2)
F6 C26 C27 F7 -0.6(3)
C25 C26 C27 F7 -179.8(2)
F6 C26 C27 C28 177.6(2)
C25 C26 C27 C28 -1.7(3)
F7 C27 C28 F8 -0.4(3)
C26 C27 C28 F8 -178.6(2)
F7 C27 C28 C29 178.2(2)
C26 C27 C28 C29 0.0(4)
F8 C28 C29 F9 -0.8(4)
C27 C28 C29 F9 -179.4(2)
F8 C28 C29 C30 179.2(2)
C27 C28 C29 C30 0.6(4)
F9 C29 C30 F10 0.7(4)
C28 C29 C30 F10 -179.3(2)
F9 C29 C30 C25 -179.7(2)
C28 C29 C30 C25 0.3(4)
C26 C25 C30 F10 177.88(18)
B1 C25 C30 F10 3.9(3)
C26 C25 C30 C29 -1.7(3)
B1 C25 C30 C29 -175.7(2)
C36 C31 C32 F11 -176.44(18)
B1 C31 C32 F11 -3.1(3)
C36 C31 C32 C33 4.4(3)
B1 C31 C32 C33 177.7(2)
F11 C32 C33 F12 -3.1(3)
C31 C32 C33 F12 176.1(2)
F11 C32 C33 C34 177.4(2)
C31 C32 C33 C34 -3.4(4)
F12 C33 C34 F13 1.2(4)
C32 C33 C34 F13 -179.3(3)
F12 C33 C34 C35 -179.3(2)
C32 C33 C34 C35 0.1(4)
F13 C34 C35 F14 1.2(4)
C33 C34 C35 F14 -178.2(2)
F13 C34 C35 C36 -178.9(3)
C33 C34 C35 C36 1.7(4)
F14 C35 C36 F15 -0.3(3)
C34 C35 C36 F15 179.9(2)
F14 C35 C36 C31 179.4(2)
C34 C35 C36 C31 -0.4(4)
C32 C31 C36 F15 177.29(18)
B1 C31 C36 F15 4.5(3)
C32 C31 C36 C35 -2.4(3)
B1 C31 C36 C35 -175.2(2)
C42 C37 C38 F16 -179.91(19)
B1 C37 C38 F16 -7.2(3)
C42 C37 C38 C39 0.1(3)
B1 C37 C38 C39 172.7(2)
F16 C38 C39 F17 0.3(3)
C37 C38 C39 F17 -179.6(2)
F16 C38 C39 C40 -179.93(19)
C37 C38 C39 C40 0.1(3)
F17 C39 C40 F18 0.7(3)
C38 C39 C40 F18 -179.0(2)
F17 C39 C40 C41 179.7(2)
C38 C39 C40 C41 0.0(3)
F18 C40 C41 F19 -0.2(4)
C39 C40 C41 F19 -179.2(2)
F18 C40 C41 C42 178.7(2)
C39 C40 C41 C42 -0.3(4)
C38 C37 C42 F20 177.4(2)
B1 C37 C42 F20 5.4(3)
C38 C37 C42 C41 -0.3(3)
B1 C37 C42 C41 -172.4(2)
F19 C41 C42 F20 1.6(3)
C40 C41 C42 F20 -177.4(2)
F19 C41 C42 C37 179.4(2)
C40 C41 C42 C37 0.5(4)
C36 C31 B1 C19 -19.2(3)
C32 C31 B1 C19 168.41(18)
C36 C31 B1 C37 104.0(2)
C32 C31 B1 C37 -68.4(2)
C36 C31 B1 C25 -133.5(2)
C32 C31 B1 C25 54.1(2)
C24 C19 B1 C31 130.0(2)
C20 C19 B1 C31 -56.9(2)
C24 C19 B1 C37 14.6(3)
C20 C19 B1 C37 -172.29(18)
C24 C19 B1 C25 -107.8(2)
C20 C19 B1 C25 65.4(2)
C42 C37 B1 C31 108.9(2)
C38 C37 B1 C31 -62.7(2)
C42 C37 B1 C19 -129.5(2)
C38 C37 B1 C19 58.9(2)
C42 C37 B1 C25 -14.3(3)
C38 C37 B1 C25 174.15(18)
C30 C25 B1 C31 -173.70(18)
C26 C25 B1 C31 13.3(3)
C30 C25 B1 C19 65.3(2)
C26 C25 B1 C19 -107.7(2)
C30 C25 B1 C37 -57.9(2)
C26 C25 B1 C37 129.1(2)
C14 C13 Si1 C15 -11.3(4)
C14 C13 Si1 C17 -132.8(4)
C14 C13 Si1 P1 108.3(4)
C16 C15 Si1 C13 -68.0(3)
C16 C15 Si1 C17 52.2(3)
C16 C15 Si1 P1 170.8(2)
C18 C17 Si1 C13 47.5(4)
C18 C17 Si1 C15 -74.6(4)
C18 C17 Si1 P1 167.6(3)
C3 C1 P1 C9 44.7(2)
C4 C1 P1 C9 161.58(19)
C2 C1 P1 C9 -77.6(2)
C3 C1 P1 C5 166.48(17)
C4 C1 P1 C5 -76.6(2)
C2 C1 P1 C5 44.2(2)
C3 C1 P1 Si1 -74.30(18)
C4 C1 P1 Si1 42.6(2)
C2 C1 P1 Si1 163.44(15)
C12 C9 P1 C1 161.9(2)
C11 C9 P1 C1 41.7(2)
C10 C9 P1 C1 -79.7(2)
C12 C9 P1 C5 40.4(2)
C11 C9 P1 C5 -79.9(2)
C10 C9 P1 C5 158.73(17)
C12 C9 P1 Si1 -79.2(2)
C11 C9 P1 Si1 160.6(2)
C10 C9 P1 Si1 39.20(19)
C7 C5 P1 C1 161.59(17)
C6 C5 P1 C1 44.10(19)
C8 C5 P1 C1 -76.9(2)
C7 C5 P1 C9 -76.4(2)
C6 C5 P1 C9 166.07(17)
C8 C5 P1 C9 45.1(2)
C7 C5 P1 Si1 42.76(19)
C6 C5 P1 Si1 -74.73(17)
C8 C5 P1 Si1 164.31(17)
C13 Si1 P1 C1 160.29(14)
C15 Si1 P1 C1 -77.90(13)
C17 Si1 P1 C1 41.74(15)
C13 Si1 P1 C9 40.13(15)
C15 Si1 P1 C9 161.93(13)
C17 Si1 P1 C9 -78.42(16)
C13 Si1 P1 C5 -80.08(14)
C15 Si1 P1 C5 41.73(13)
C17 Si1 P1 C5 161.38(15)
